data_1520553
loop_
_publ_author_name
'Saltsman, Irena'
'Goldberg, Israel'
'Gross, Zeev'

_publ_section_title
;
 Porphyrins and Corroles with 2,6-Pyrimidyl Substituents.
;
_journal_issue 13
_journal_name_full 'Organic letters'
_journal_page_first 3214
_journal_page_last 3217
_journal_paper_doi 10.1021/acs.orglett.5b01297
_journal_volume 17
_journal_year 2015
_chemical_formula_moiety 'C35 H19 F4 N6 O2 P'
_chemical_formula_sum 'C35 H19 F4 N6 O2 P'
_chemical_formula_weight 662.53
_chemical_name_systematic
; 
 ? 
;
_space_group_IT_number 45
_symmetry_cell_setting orthorhombic
_symmetry_space_group_name_Hall 'I 2 -2c'
_symmetry_space_group_name_H-M 'I b a 2'
_atom_sites_solution_hydrogens geom
_atom_sites_solution_primary direct
_atom_sites_solution_secondary difmap
_audit_creation_method SHELXL-97
_cell_angle_alpha 90.00
_cell_angle_beta 90.00
_cell_angle_gamma 90.00
_cell_formula_units_Z 8
_cell_length_a 21.689(4)
_cell_length_b 29.869(5)
_cell_length_c 10.7143(19)
_cell_measurement_reflns_used 3831
_cell_measurement_temperature 110(2)
_cell_measurement_theta_max 25,18
_cell_measurement_theta_min 1.16
_cell_volume 6941(2)
_computing_cell_refinement 'Saint, Bruker-AXS'
_computing_data_collection 'Apex2, Bruker-AXS'
_computing_data_reduction 'Saint, Bruker-AXS'
_computing_structure_refinement 'SHELXL-97 (Sheldrick, 2008)'
_computing_structure_solution 'SHELXTL-2013 (Sheldrick, 2008)'
_diffrn_ambient_temperature 110(2)
_diffrn_detector_area_resol_mean 1.75
_diffrn_measured_fraction_theta_full 0.997
_diffrn_measured_fraction_theta_max 0.997
_diffrn_measurement_device_type 'ApexDuo, Bruker-AXS'
_diffrn_measurement_method '1.0 deg. \f and \w scans'
_diffrn_radiation_monochromator graphite
_diffrn_radiation_source 'fine-focus sealed tube'
_diffrn_radiation_type MoK\a
_diffrn_radiation_wavelength 0.71073
_diffrn_reflns_av_R_equivalents 0.0652
_diffrn_reflns_av_sigmaI/netI 0.1055
_diffrn_reflns_limit_h_max 25
_diffrn_reflns_limit_h_min -19
_diffrn_reflns_limit_k_max 35
_diffrn_reflns_limit_k_min -35
_diffrn_reflns_limit_l_max 12
_diffrn_reflns_limit_l_min -12
_diffrn_reflns_number 12749
_diffrn_reflns_theta_full 25.18
_diffrn_reflns_theta_max 25.18
_diffrn_reflns_theta_min 1.16
_diffrn_standards_number 0
_exptl_absorpt_coefficient_mu 0.140
_exptl_absorpt_correction_T_max 0.9862
_exptl_absorpt_correction_T_min 0.9659
_exptl_absorpt_correction_type multi-scan
_exptl_absorpt_process_details 'Sadabs, Bruker-AXS'
_exptl_crystal_colour red
_exptl_crystal_density_diffrn 1.268
_exptl_crystal_density_method 'not measured'
_exptl_crystal_description plate
_exptl_crystal_F_000 2704
_exptl_crystal_size_max 0.25
_exptl_crystal_size_mid 0.20
_exptl_crystal_size_min 0.10
_platon_squeeze_details
;
 disordered n-heptane solvent
;
_refine_diff_density_max 0.358
_refine_diff_density_min -0.409
_refine_diff_density_rms 0.088
_refine_ls_abs_structure_details 'Flack H D (1983), Acta Cryst. A39, 876-881'
_refine_ls_abs_structure_Flack -0.15(18)
_refine_ls_extinction_method none
_refine_ls_goodness_of_fit_ref 0.974
_refine_ls_hydrogen_treatment constr
_refine_ls_matrix_type full
_refine_ls_number_parameters 433
_refine_ls_number_reflns 5602
_refine_ls_number_restraints 1
_refine_ls_restrained_S_all 0.974
_refine_ls_R_factor_all 0.0984
_refine_ls_R_factor_gt 0.0630
_refine_ls_shift/su_max 0.009
_refine_ls_shift/su_mean 0.001
_refine_ls_structure_factor_coef Fsqd
_refine_ls_weighting_details 'calc w=1/[\s^2^(Fo^2^)+(0.0819P)^2^+0.0000P] where P=(Fo^2^+2Fc^2^)/3'
_refine_ls_weighting_scheme calc
_refine_ls_wR_factor_gt 0.1414
_refine_ls_wR_factor_ref 0.1542
_reflns_number_gt 3831
_reflns_number_total 5602
_reflns_threshold_expression >2sigma(I)
_cod_data_source_file ol5b01297_si_002.cif
_cod_data_source_block compound-10
_cod_depositor_comments 'Adding full bibliography for 1520552--1520554.cif.'
_cod_original_sg_symbol_H-M 'I ba2'
_cod_database_code 1520553

loop_
_symmetry_equiv_pos_as_xyz
'x, y, z'
'-x, -y, z'
'x+1/2, -y+1/2, z'
'-x+1/2, y+1/2, z'
'x+1/2, y+1/2, z+1/2'
'-x+1/2, -y+1/2, z+1/2'
'x+1, -y+1, z+1/2'
'-x+1, y+1, z+1/2'

loop_
_atom_site_label
_atom_site_type_symbol
_atom_site_fract_x
_atom_site_fract_y
_atom_site_fract_z
_atom_site_U_iso_or_equiv
_atom_site_adp_type
_atom_site_occupancy
_atom_site_symmetry_multiplicity
_atom_site_calc_flag
_atom_site_refinement_flags
C1 C -0.1030(2) 0.23907(18) 0.8979(5) 0.0213(12) Uani 1 1 d .
C2 C -0.1536(2) 0.21065(17) 0.8888(5) 0.0199(12) Uani 1 1 d .
H2 H -0.1938 0.2163 0.9205 0.024 Uiso 1 1 calc R
C3 C -0.1352(2) 0.17284(18) 0.8256(5) 0.0249(12) Uani 1 1 d .
H3 H -0.1601 0.1476 0.8069 0.030 Uiso 1 1 calc R
C4 C -0.0718(2) 0.17843(18) 0.7933(4) 0.0202(12) Uani 1 1 d .
C5 C -0.0306(2) 0.15019(17) 0.7328(4) 0.0201(12) Uani 1 1 d .
C6 C 0.0300(2) 0.16342(17) 0.7164(4) 0.0173(12) Uani 1 1 d .
C7 C 0.0780(2) 0.13676(19) 0.6605(5) 0.0287(14) Uani 1 1 d .
H7 H 0.0730 0.1076 0.6264 0.034 Uiso 1 1 calc R
C8 C 0.1311(2) 0.16003(19) 0.6647(5) 0.0262(13) Uani 1 1 d .
H8 H 0.1697 0.1501 0.6332 0.031 Uiso 1 1 calc R
C9 C 0.1203(2) 0.20108(18) 0.7226(4) 0.0205(12) Uani 1 1 d .
C10 C 0.1602(2) 0.23700(18) 0.7378(4) 0.0228(13) Uani 1 1 d .
C11 C 0.1441(2) 0.27776(18) 0.7884(4) 0.0179(12) Uani 1 1 d .
C12 C 0.1833(2) 0.31568(18) 0.8092(4) 0.0239(13) Uani 1 1 d .
H12 H 0.2255 0.3177 0.7862 0.029 Uiso 1 1 calc R
C13 C 0.1513(2) 0.34743(18) 0.8658(4) 0.0224(12) Uani 1 1 d .
H13 H 0.1664 0.3759 0.8910 0.027 Uiso 1 1 calc R
C14 C 0.0897(2) 0.33122(18) 0.8823(4) 0.0182(12) Uani 1 1 d .
C15 C 0.0426(2) 0.35435(18) 0.9452(4) 0.0219(13) Uani 1 1 d .
C16 C -0.0146(2) 0.33492(18) 0.9608(5) 0.0210(12) Uani 1 1 d .
C17 C -0.0703(2) 0.35063(18) 1.0186(4) 0.0177(12) Uani 1 1 d .
H17 H -0.0758 0.3787 1.0588 0.021 Uiso 1 1 calc R
C18 C -0.1146(2) 0.31735(18) 1.0053(4) 0.0208(12) Uani 1 1 d .
H18 H -0.1559 0.3186 1.0348 0.025 Uiso 1 1 calc R
C19 C -0.0878(2) 0.28188(18) 0.9413(4) 0.0195(12) Uani 1 1 d .
N21 N -0.05343(16) 0.21874(14) 0.8378(4) 0.0180(9) Uani 1 1 d .
N22 N 0.05695(17) 0.20332(14) 0.7555(3) 0.0167(10) Uani 1 1 d .
N23 N 0.08650(16) 0.28809(13) 0.8333(4) 0.0146(9) Uani 1 1 d .
N24 N -0.02681(18) 0.29236(15) 0.9131(4) 0.0218(10) Uani 1 1 d .
C25 C -0.0515(2) 0.10547(19) 0.6841(5) 0.0246(13) Uani 1 1 d .
C26 C -0.0536(3) 0.0969(2) 0.5602(6) 0.0418(17) Uani 1 1 d .
C27 C -0.0689(4) 0.0552(3) 0.5119(7) 0.068(2) Uani 1 1 d .
H27 H -0.0683 0.0505 0.4242 0.082 Uiso 1 1 calc R
C28 C -0.0844(3) 0.0214(2) 0.5885(6) 0.052(2) Uani 1 1 d .
H28 H -0.0963 -0.0068 0.5552 0.063 Uiso 1 1 calc R
C29 C -0.0829(3) 0.0282(2) 0.7194(6) 0.0406(16) Uani 1 1 d .
H29 H -0.0925 0.0047 0.7761 0.049 Uiso 1 1 calc R
C30 C -0.0669(2) 0.0700(2) 0.7608(5) 0.0314(14) Uani 1 1 d .
C31 C 0.2263(2) 0.23022(17) 0.6947(4) 0.0175(11) Uani 1 1 d .
N32 N 0.24831(18) 0.26142(16) 0.6169(4) 0.0278(12) Uani 1 1 d .
C33 C 0.3075(3) 0.2562(2) 0.5820(5) 0.0361(17) Uani 1 1 d .
H33 H 0.3248 0.2769 0.5244 0.043 Uiso 1 1 calc R
C34 C 0.3434(3) 0.2224(2) 0.6261(5) 0.0331(15) Uani 1 1 d .
H34 H 0.3857 0.2202 0.6040 0.040 Uiso 1 1 calc R
C35 C 0.3164(2) 0.1916(2) 0.7039(5) 0.0349(15) Uani 1 1 d .
H35 H 0.3401 0.1668 0.7323 0.042 Uiso 1 1 calc R
N36 N 0.25619(19) 0.19539(16) 0.7421(4) 0.0295(12) Uani 1 1 d .
C37 C 0.0545(2) 0.39941(18) 0.9956(5) 0.0237(13) Uani 1 1 d .
C38 C 0.0711(2) 0.43577(19) 0.9259(5) 0.0285(14) Uani 1 1 d .
C39 C 0.0818(2) 0.4770(2) 0.9762(7) 0.0413(17) Uani 1 1 d .
H39 H 0.0932 0.5011 0.9233 0.050 Uiso 1 1 calc R
C40 C 0.0765(3) 0.4838(2) 1.0991(7) 0.053(2) Uani 1 1 d .
H40 H 0.0833 0.5127 1.1335 0.063 Uiso 1 1 calc R
C41 C 0.0614(3) 0.4489(2) 1.1740(6) 0.0405(16) Uani 1 1 d .
H41 H 0.0569 0.4535 1.2613 0.049 Uiso 1 1 calc R
C42 C 0.0527(2) 0.4078(2) 1.1253(5) 0.0300(14) Uani 1 1 d .
F43 F 0.03902(16) 0.37251(12) 1.1991(3) 0.0477(10) Uani 1 1 d .
F44 F 0.07399(14) 0.42996(11) 0.8011(3) 0.0441(9) Uani 1 1 d .
F45 F -0.06652(18) 0.07644(13) 0.8868(3) 0.0598(11) Uani 1 1 d .
F46 F -0.03931(19) 0.12967(14) 0.4815(4) 0.0651(12) Uani 1 1 d .
P47 P 0.01870(5) 0.24995(5) 0.83504(13) 0.0152(3) Uani 1 1 d .
O48 O 0.04271(14) 0.22900(12) 0.9678(3) 0.0239(8) Uani 1 1 d .
H48A H 0.0461 0.2011 0.9618 0.036 Uiso 0.50 1 d PR
H48B H 0.0309 0.2410 1.0346 0.036 Uiso 0.50 1 d PR
O49 O -0.00271(14) 0.27041(12) 0.6947(3) 0.0206(8) Uani 1 1 d .
H49A H 0.0112 0.2964 0.6855 0.031 Uiso 0.50 1 d PR
H49B H -0.0144 0.2584 0.6279 0.031 Uiso 0.50 1 d PR

loop_
_atom_site_aniso_label
_atom_site_aniso_U_11
_atom_site_aniso_U_22
_atom_site_aniso_U_33
_atom_site_aniso_U_23
_atom_site_aniso_U_13
_atom_site_aniso_U_12
C1 0.012(3) 0.038(4) 0.014(2) 0.010(2) -0.005(2) 0.001(2)
C2 0.014(3) 0.028(3) 0.018(3) -0.010(2) -0.001(2) 0.001(2)
C3 0.009(3) 0.043(4) 0.022(3) 0.004(3) -0.002(2) -0.011(2)
C4 0.010(3) 0.035(3) 0.016(3) 0.002(2) 0.002(2) 0.000(2)
C5 0.020(3) 0.029(3) 0.011(3) 0.000(2) 0.006(2) 0.003(2)
C6 0.017(3) 0.026(3) 0.009(3) 0.000(2) 0.0029(19) 0.003(2)
C7 0.024(3) 0.031(3) 0.031(3) -0.003(3) 0.011(2) -0.012(3)
C8 0.008(3) 0.045(4) 0.025(3) 0.001(3) 0.004(2) 0.005(3)
C9 0.013(3) 0.037(4) 0.012(3) 0.003(2) 0.0052(19) 0.002(2)
C10 0.013(3) 0.038(4) 0.017(3) 0.004(3) -0.001(2) -0.004(2)
C11 0.006(3) 0.035(3) 0.013(2) 0.002(2) -0.0039(19) -0.006(2)
C12 0.018(3) 0.039(4) 0.015(3) 0.004(2) 0.003(2) 0.000(3)
C13 0.024(3) 0.025(3) 0.018(3) -0.001(2) -0.003(2) -0.004(2)
C14 0.008(3) 0.033(3) 0.013(2) 0.007(2) -0.0040(19) -0.003(2)
C15 0.014(3) 0.034(3) 0.018(3) 0.009(2) 0.004(2) 0.003(2)
C16 0.014(3) 0.026(3) 0.022(3) 0.008(2) 0.002(2) 0.008(2)
C17 0.013(3) 0.030(3) 0.010(2) 0.000(2) 0.0005(19) 0.007(2)
C18 0.011(3) 0.038(4) 0.014(3) 0.001(2) -0.006(2) 0.003(2)
C19 0.014(3) 0.030(3) 0.015(3) 0.003(2) -0.001(2) -0.002(2)
N21 0.011(2) 0.029(3) 0.014(2) 0.000(2) 0.0044(18) -0.0002(18)
N22 0.016(2) 0.025(3) 0.008(2) -0.0019(18) 0.0030(16) -0.0025(19)
N23 0.006(2) 0.026(2) 0.012(2) -0.003(2) 0.0010(17) -0.0091(17)
N24 0.008(2) 0.037(3) 0.021(2) 0.003(2) 0.0073(17) 0.003(2)
C25 0.017(3) 0.027(3) 0.031(3) -0.008(3) 0.000(2) -0.004(2)
C26 0.059(5) 0.034(4) 0.033(4) -0.001(3) -0.006(3) -0.015(3)
C27 0.096(6) 0.065(6) 0.045(5) -0.026(4) 0.022(4) -0.022(5)
C28 0.070(5) 0.029(4) 0.059(5) -0.010(3) 0.012(3) -0.023(4)
C29 0.046(4) 0.031(4) 0.044(4) 0.001(3) 0.004(3) -0.008(3)
C30 0.028(3) 0.036(4) 0.030(3) 0.004(3) -0.009(2) -0.004(3)
C31 0.011(3) 0.026(3) 0.016(2) -0.001(2) 0.010(2) -0.002(2)
N32 0.011(2) 0.053(4) 0.019(3) -0.005(2) 0.005(2) -0.006(2)
C33 0.021(4) 0.066(5) 0.020(3) -0.016(3) 0.006(2) -0.009(3)
C34 0.016(3) 0.054(4) 0.030(3) -0.017(3) 0.009(3) -0.011(3)
C35 0.018(3) 0.045(4) 0.041(4) -0.020(3) -0.007(3) 0.000(3)
N36 0.013(3) 0.049(3) 0.027(3) -0.012(2) 0.0002(18) 0.002(2)
C37 0.018(3) 0.026(3) 0.028(3) -0.004(3) 0.002(2) 0.000(2)
C38 0.023(3) 0.030(4) 0.032(3) 0.014(3) -0.007(2) 0.000(3)
C39 0.026(4) 0.020(3) 0.078(5) 0.006(3) 0.004(3) -0.003(3)
C40 0.030(4) 0.044(5) 0.085(6) -0.032(4) 0.010(3) 0.001(3)
C41 0.038(4) 0.046(4) 0.038(4) -0.014(3) 0.006(3) -0.011(3)
C42 0.024(3) 0.044(4) 0.022(3) -0.004(3) 0.004(2) -0.008(3)
F43 0.059(2) 0.067(3) 0.0174(18) -0.0071(18) -0.0009(15) -0.024(2)
F44 0.049(2) 0.050(2) 0.033(2) 0.0158(17) -0.0063(15) -0.0070(17)
F45 0.093(3) 0.052(3) 0.034(2) 0.0040(19) 0.003(2) -0.013(2)
F46 0.098(3) 0.069(3) 0.029(2) 0.002(2) 0.0042(19) -0.024(2)
P47 0.0062(6) 0.0299(7) 0.0096(5) -0.0023(5) 0.0007(5) -0.0024(6)
O48 0.019(2) 0.038(2) 0.0143(18) 0.0003(17) 0.0022(14) -0.0018(17)
O49 0.0092(17) 0.041(2) 0.0114(16) 0.0008(16) -0.0015(14) -0.0043(17)

loop_
_atom_type_symbol
_atom_type_description
_atom_type_scat_dispersion_real
_atom_type_scat_dispersion_imag
_atom_type_scat_source
C C 0.0033 0.0016 'International Tables Vol C Tables 4.2.6.8 and 6.1.1.4'
H H 0.0000 0.0000 'International Tables Vol C Tables 4.2.6.8 and 6.1.1.4'
N N 0.0061 0.0033 'International Tables Vol C Tables 4.2.6.8 and 6.1.1.4'
O O 0.0106 0.0060 'International Tables Vol C Tables 4.2.6.8 and 6.1.1.4'
F F 0.0171 0.0103 'International Tables Vol C Tables 4.2.6.8 and 6.1.1.4'
P P 0.1023 0.0942 'International Tables Vol C Tables 4.2.6.8 and 6.1.1.4'

loop_
_geom_angle_atom_site_label_1
_geom_angle_atom_site_label_2
_geom_angle_atom_site_label_3
_geom_angle
N21 C1 C2 108.1(5)
N21 C1 C19 111.8(4)
C2 C1 C19 140.0(5)
C3 C2 C1 107.8(5)
C2 C3 C4 107.7(5)
N21 C4 C5 121.0(4)
N21 C4 C3 107.6(4)
C5 C4 C3 131.4(5)
C6 C5 C4 119.8(5)
C6 C5 C25 119.7(4)
C4 C5 C25 120.5(4)
C5 C6 N22 127.2(4)
C5 C6 C7 125.5(5)
N22 C6 C7 107.2(4)
C8 C7 C6 108.6(5)
C7 C8 C9 109.0(4)
C10 C9 C8 128.8(4)
C10 C9 N22 122.5(5)
C8 C9 N22 108.3(4)
C11 C10 C9 124.8(4)
C11 C10 C31 118.4(4)
C9 C10 C31 116.7(5)
N23 C11 C10 124.5(4)
N23 C11 C12 107.9(4)
C10 C11 C12 127.6(4)
C13 C12 C11 109.1(5)
C12 C13 C14 107.7(5)
N23 C14 C15 126.8(4)
N23 C14 C13 108.2(4)
C15 C14 C13 124.9(5)
C16 C15 C14 120.3(5)
C16 C15 C37 119.9(4)
C14 C15 C37 119.8(4)
C15 C16 N24 120.6(4)
C15 C16 C17 132.1(5)
N24 C16 C17 107.3(4)
C18 C17 C16 107.7(5)
C19 C18 C17 107.8(4)
C18 C19 N24 109.5(4)
C18 C19 C1 139.6(5)
N24 C19 C1 110.9(4)
C4 N21 C1 108.9(4)
C4 N21 P47 134.6(3)
C1 N21 P47 116.6(3)
C6 N22 C9 106.9(4)
C6 N22 P47 126.9(3)
C9 N22 P47 126.1(3)
C11 N23 C14 107.1(4)
C11 N23 P47 125.8(3)
C14 N23 P47 127.0(3)
C19 N24 C16 107.8(4)
C19 N24 P47 117.4(4)
C16 N24 P47 134.7(3)
C26 C25 C30 115.4(5)
C26 C25 C5 121.3(5)
C30 C25 C5 123.2(5)
F46 C26 C25 118.3(5)
F46 C26 C27 118.7(6)
C25 C26 C27 123.0(6)
C28 C27 C26 120.4(7)
C27 C28 C29 119.4(6)
C30 C29 C28 117.2(6)
F45 C30 C29 116.8(5)
F45 C30 C25 118.6(5)
C29 C30 C25 124.6(6)
N36 C31 N32 127.6(4)
N36 C31 C10 116.7(4)
N32 C31 C10 115.7(4)
C31 N32 C33 115.6(5)
N32 C33 C34 122.4(6)
C33 C34 C35 117.6(5)
C34 C35 N36 122.1(6)
C31 N36 C35 114.6(5)
C38 C37 C42 113.8(5)
C38 C37 C15 124.9(5)
C42 C37 C15 121.2(5)
F44 C38 C39 119.9(5)
F44 C38 C37 116.9(5)
C39 C38 C37 123.1(6)
C40 C39 C38 120.8(6)
C39 C40 C41 119.1(6)
C42 C41 C40 120.4(6)
C41 C42 F43 121.1(5)
C41 C42 C37 122.6(6)
F43 C42 C37 116.3(5)
O48 P47 O49 177.00(18)
O48 P47 N24 92.25(19)
O49 P47 N24 90.48(19)
O48 P47 N21 93.62(18)
O49 P47 N21 87.92(17)
N24 P47 N21 83.24(19)
O48 P47 N22 88.27(18)
O49 P47 N22 89.15(19)
N24 P47 N22 173.67(19)
N21 P47 N22 90.43(18)
O48 P47 N23 89.52(17)
O49 P47 N23 89.23(17)
N24 P47 N23 90.42(19)
N21 P47 N23 173.0(2)
N22 P47 N23 95.89(17)

loop_
_geom_bond_atom_site_label_1
_geom_bond_atom_site_label_2
_geom_bond_distance
C1 N21 1.392(6)
C1 C2 1.392(7)
C1 C19 1.400(7)
C2 C3 1.376(7)
C3 C4 1.427(7)
C4 N21 1.355(6)
C4 C5 1.389(7)
C5 C6 1.385(7)
C5 C25 1.503(7)
C6 N22 1.392(7)
C6 C7 1.441(7)
C7 C8 1.345(7)
C8 C9 1.394(7)
C9 C10 1.388(7)
C9 N22 1.419(6)
C10 C11 1.377(7)
C10 C31 1.520(7)
C11 N23 1.374(6)
C11 C12 1.434(7)
C12 C13 1.323(7)
C13 C14 1.432(7)
C14 N23 1.393(6)
C14 C15 1.406(7)
C15 C16 1.380(7)
C15 C37 1.473(8)
C16 N24 1.395(7)
C16 C17 1.436(7)
C17 C18 1.390(7)
C18 C19 1.390(7)
C19 N24 1.393(6)
N21 P47 1.821(4)
N22 P47 1.832(4)
N23 P47 1.860(4)
N24 P47 1.811(4)
C25 C26 1.354(8)
C25 C30 1.383(8)
C26 F46 1.329(7)
C26 C27 1.388(9)
C27 C28 1.344(10)
C28 C29 1.418(9)
C29 C30 1.369(8)
C30 F45 1.364(7)
C31 N36 1.327(6)
C31 N32 1.338(6)
N32 C33 1.346(7)
C33 C34 1.360(8)
C34 C35 1.373(8)
C35 N36 1.373(7)
C37 C38 1.366(8)
C37 C42 1.413(8)
C38 F44 1.350(6)
C38 C39 1.364(8)
C39 C40 1.338(9)
C40 C41 1.355(9)
C41 C42 1.348(8)
C42 F43 1.350(6)
P47 O48 1.639(4)
P47 O49 1.688(3)

loop_
_geom_hbond_atom_site_label_D
_geom_hbond_atom_site_label_H
_geom_hbond_atom_site_label_A
_geom_hbond_distance_DH
_geom_hbond_distance_HA
_geom_hbond_distance_DA
_geom_hbond_angle_DHA
_geom_hbond_site_symmetry_A
O48 H48B O49 0.84 2.02 2.862(4) 179 8_445
O48 H48A F46 0.84 2.15 2.971(6) 167 8_445
O49 H49B O48 0.84 2.02 2.862(4) 179 8_444
O49 H49A F43 0.84 2.52 3.150(5) 132 8_444

loop_
_platon_squeeze_void_nr
_platon_squeeze_void_average_x
_platon_squeeze_void_average_y
_platon_squeeze_void_average_z
_platon_squeeze_void_volume
_platon_squeeze_void_count_electrons
_platon_squeeze_void_content
1 0.248 0.000 -0.023 460 134 ' '
2 0.752 0.000 -0.023 460 134 ' '
3 0.748 0.500 -0.025 460 134 ' '
4 0.252 0.500 -0.016 460 134 ' '
